data_2238075
loop_
_publ_author_name
'Sert\,celik, Mustafa'
'\,Caylak Deliba\,s, Nagihan'
'Necefo\(glu, Hacali'
'H\"okelek, Tuncer'

_publ_section_title
;
 Bis(\m-4-formylbenzoato-\k^2^<i>O</i>:<i>O</i>')bis[(4-formylbenzoato-\k^2^<i>O</i>,<i>O</i>')bis(isonicotinamide-\k<i>N</i>^1^)copper(II)]
;
_journal_coeditor_code WM2735
_journal_issue 5
_journal_name_full 'Acta Crystallographica Section E'
_journal_page_first m290
_journal_page_last m291
_journal_paper_doi 10.1107/S1600536813010908
_journal_volume 69
_journal_year 2013
_chemical_formula_iupac '[Cu2 (C8 H5 O3)4 (C6 H6 N2 O)4]'
_chemical_formula_moiety 'C56 H44 Cu2 N8 O16'
_chemical_formula_sum 'C56 H44 Cu2 N8 O16'
_chemical_formula_weight 1212.09
_chemical_name_systematic
Bis(\m-4-formylbenzoato-\k^2^<i>O</i>:<i>O</i>')bis[(4-formylbenzoato-\k^2^<i>O</i>,<i>O</i>')bis(isonicotinamide-\k<i>N</i>^1^)copper(II)]
_space_group_IT_number 2
_symmetry_cell_setting triclinic
_symmetry_space_group_name_Hall '-P 1'
_symmetry_space_group_name_H-M 'P -1'
_atom_sites_solution_hydrogens geom
_atom_sites_solution_primary direct
_atom_sites_solution_secondary difmap
_audit_creation_method SHELXL-97
_cell_angle_alpha 87.876(3)
_cell_angle_beta 83.483(3)
_cell_angle_gamma 74.566(2)
_cell_formula_units_Z 1
_cell_length_a 8.6462(2)
_cell_length_b 11.6709(3)
_cell_length_c 13.4339(4)
_cell_measurement_reflns_used 6407
_cell_measurement_temperature 100(2)
_cell_measurement_theta_max 27.79
_cell_measurement_theta_min 2.36
_cell_volume 1298.24(6)
_computing_cell_refinement 'SAINT (Bruker, 2007)'
_computing_data_collection 'APEX2 (Bruker, 2007)'
_computing_data_reduction 'SAINT (Bruker, 2007)'
_computing_molecular_graphics 'ORTEP-3 for Windows (Farrugia, 2012)'
_computing_publication_material 'WinGX (Farrugia, 2012) and PLATON (Spek, 2009)'
_computing_structure_refinement 'SHELXL97 (Sheldrick, 2008)'
_computing_structure_solution 'SHELXS97 (Sheldrick, 2008)'
_diffrn_ambient_temperature 100(2)
_diffrn_measured_fraction_theta_full 0.968
_diffrn_measured_fraction_theta_max 0.968
_diffrn_measurement_device_type 'Bruker Kappa APEXII CCD area-detector'
_diffrn_measurement_method '\f and \w scans'
_diffrn_radiation_monochromator graphite
_diffrn_radiation_source 'fine-focus sealed tube'
_diffrn_radiation_type MoK\a
_diffrn_radiation_wavelength 0.71073
_diffrn_reflns_av_R_equivalents 0.1891
_diffrn_reflns_av_sigmaI/netI 0.1396
_diffrn_reflns_limit_h_max 11
_diffrn_reflns_limit_h_min -11
_diffrn_reflns_limit_k_max 15
_diffrn_reflns_limit_k_min -15
_diffrn_reflns_limit_l_max 17
_diffrn_reflns_limit_l_min -16
_diffrn_reflns_number 19200
_diffrn_reflns_theta_full 28.21
_diffrn_reflns_theta_max 28.21
_diffrn_reflns_theta_min 1.53
_diffrn_standards_number 0
_exptl_absorpt_coefficient_mu 0.902
_exptl_absorpt_correction_T_max 0.947
_exptl_absorpt_correction_T_min 0.927
_exptl_absorpt_correction_type multi-scan
_exptl_absorpt_process_details '(<i>SADABS</i>; Bruker, 2005)'
_exptl_crystal_colour blue
_exptl_crystal_density_diffrn 1.550
_exptl_crystal_density_method 'not measured'
_exptl_crystal_description rod
_exptl_crystal_F_000 622
_exptl_crystal_size_max 0.17
_exptl_crystal_size_mid 0.07
_exptl_crystal_size_min 0.06
_refine_diff_density_max 1.046
_refine_diff_density_min -1.507
_refine_ls_extinction_method none
_refine_ls_goodness_of_fit_ref 1.107
_refine_ls_hydrogen_treatment mixed
_refine_ls_matrix_type full
_refine_ls_number_parameters 389
_refine_ls_number_reflns 6198
_refine_ls_number_restraints 119
_refine_ls_restrained_S_all 1.256
_refine_ls_R_factor_all 0.1095
_refine_ls_R_factor_gt 0.0776
_refine_ls_shift/su_max 0.000
_refine_ls_shift/su_mean 0.000
_refine_ls_structure_factor_coef Fsqd
_refine_ls_weighting_details 'calc w=1/[\s^2^(Fo^2^)+(0.0760P)^2^+1.1530P] where P=(Fo^2^+2Fc^2^)/3'
_refine_ls_weighting_scheme calc
_refine_ls_wR_factor_gt 0.1882
_refine_ls_wR_factor_ref 0.2042
_reflns_number_gt 4412
_reflns_number_total 6198
_reflns_threshold_expression I>2\s(I)
_cod_data_source_file wm2735.cif
_cod_data_source_block I
_cod_database_code 2238075
_cod_database_fobs_code 2238075

loop_
_symmetry_equiv_pos_as_xyz
'x, y, z'
'-x, -y, -z'

loop_
_atom_site_type_symbol
_atom_site_label
_atom_site_fract_x
_atom_site_fract_y
_atom_site_fract_z
_atom_site_U_iso_or_equiv
_atom_site_adp_type
_atom_site_calc_flag
_atom_site_refinement_flags
_atom_site_occupancy
_atom_site_symmetry_multiplicity
Cu Cu1 0.62806(7) 0.56954(5) 0.88371(4) 0.0185(2) Uani d U 1 1
O O1 0.6218(4) 0.7313(3) 0.8280(2) 0.0219(8) Uani d U 1 1
O O2 0.8235(4) 0.6237(3) 0.7243(3) 0.0242(8) Uani d U 1 1
O O3 0.7284(4) 0.3990(3) 0.8858(2) 0.0236(8) Uani d U 1 1
O O4 0.6139(4) 0.3497(3) 1.0325(3) 0.0234(8) Uani d U 1 1
O O5A 0.5585(8) 1.2043(6) 0.4824(4) 0.0358(16) Uani d PDU 0.65 1
O O5B 0.7922(16) 1.1019(11) 0.3972(9) 0.036(3) Uani d PDU 0.35 1
O O6 0.9826(6) -0.2505(4) 0.9067(4) 0.0539(13) Uani d U 1 1
O O7 0.1544(5) 0.6109(4) 0.4944(3) 0.0413(11) Uani d U 1 1
O O8 0.7785(6) 0.7769(5) 1.3297(4) 0.075(2) Uani d U 1 1
N N1 0.5025(5) 0.5434(4) 0.7713(3) 0.0192(8) Uani d U 1 1
N N2 0.7236(5) 0.6046(4) 1.0053(3) 0.0205(9) Uani d U 1 1
N N3 0.2635(6) 0.4147(4) 0.4793(3) 0.0273(10) Uani d U 1 1
H H3A 0.2147 0.4101 0.4278 0.033 Uiso calc R 1 1
H H3B 0.3264 0.3518 0.5024 0.033 Uiso calc R 1 1
N N4 0.9885(5) 0.6171(4) 1.3195(3) 0.0250(9) Uani d U 1 1
H H4A 1.0185 0.6325 1.3753 0.030 Uiso calc R 1 1
H H4B 1.0426 0.5553 1.2859 0.030 Uiso calc R 1 1
C C1 0.7234(6) 0.7203(4) 0.7504(4) 0.0206(10) Uani d U 1 1
C C2 0.7188(6) 0.8266(4) 0.6842(4) 0.0222(10) Uani d U 1 1
C C3 0.8351(7) 0.8206(5) 0.6028(4) 0.0259(11) Uani d U 1 1
H H3 0.9212 0.7530 0.5934 0.031 Uiso calc . 1 1
C C4 0.8234(7) 0.9140(5) 0.5363(4) 0.0299(12) Uani d U 1 1
H H4 0.9015 0.9094 0.4819 0.036 Uiso calc . 1 1
C C5 0.6953(8) 1.0154(5) 0.5500(4) 0.0325(13) Uani d U 1 1
C C6 0.5786(7) 1.0235(5) 0.6324(4) 0.0339(13) Uani d U 1 1
H H6 0.4930 1.0913 0.6421 0.041 Uiso calc . 1 1
C C7 0.5923(7) 0.9294(5) 0.6992(4) 0.0286(12) Uani d U 1 1
H H7 0.5163 0.9346 0.7548 0.034 Uiso calc . 1 1
C C8 0.6975(5) 0.3243(4) 0.9504(3) 0.0172(9) Uani d U 1 1
C C9 0.7701(6) 0.1950(4) 0.9257(4) 0.0217(10) Uani d U 1 1
C C10 0.7451(7) 0.1082(5) 0.9932(4) 0.0269(11) Uani d U 1 1
H H10 0.6821 0.1294 1.0539 0.032 Uiso calc R 1 1
C C11 0.8139(7) -0.0111(5) 0.9706(5) 0.0319(12) Uani d U 1 1
H H11 0.7989 -0.0695 1.0168 0.038 Uiso calc R 1 1
C C12 0.9055(7) -0.0432(5) 0.8787(5) 0.0330(13) Uani d DU 1 1
C C13 0.9269(7) 0.0436(5) 0.8116(4) 0.0322(13) Uani d U 1 1
H H13 0.9874 0.0222 0.7502 0.039 Uiso calc R 1 1
C C14 0.8600(7) 0.1626(5) 0.8333(4) 0.0283(12) Uani d U 1 1
H H14 0.8749 0.2207 0.7866 0.034 Uiso calc R 1 1
C C15 0.3770(6) 0.6306(5) 0.7469(4) 0.0233(10) Uani d U 1 1
H H15 0.3460 0.6994 0.7850 0.028 Uiso calc . 1 1
C C16 0.2918(6) 0.6235(4) 0.6686(4) 0.0233(10) Uani d U 1 1
H H16 0.2064 0.6869 0.6537 0.028 Uiso calc . 1 1
C C17 0.3337(6) 0.5212(4) 0.6115(3) 0.0211(10) Uani d U 1 1
C C18 0.4627(7) 0.4294(5) 0.6364(4) 0.0259(11) Uani d U 1 1
H H18 0.4936 0.3591 0.6002 0.031 Uiso calc . 1 1
C C19 0.5449(6) 0.4434(4) 0.7153(4) 0.0223(10) Uani d U 1 1
H H19 0.6324 0.3820 0.7308 0.027 Uiso calc . 1 1
C C20 0.6678(6) 0.7138(4) 1.0458(4) 0.0202(10) Uani d U 1 1
H H20 0.5980 0.7726 1.0117 0.024 Uiso calc R 1 1
C C21 0.7102(6) 0.7416(5) 1.1354(4) 0.0237(11) Uani d U 1 1
H H21 0.6680 0.8175 1.1618 0.028 Uiso calc R 1 1
C C22 0.8170(6) 0.6553(5) 1.1866(4) 0.0215(10) Uani d U 1 1
C C23 0.8753(6) 0.5437(4) 1.1446(4) 0.0206(10) Uani d U 1 1
H H23 0.9476 0.4840 1.1763 0.025 Uiso calc R 1 1
C C24 0.8253(6) 0.5224(4) 1.0555(4) 0.0204(10) Uani d U 1 1
H H24 0.8643 0.4466 1.0285 0.024 Uiso calc R 1 1
C C25 0.6803(9) 1.1107(6) 0.4732(4) 0.0406(15) Uani d DU 1 1
H H25A 0.748(11) 1.094(8) 0.410(4) 0.035 Uiso d PD 0.65 1
H H25B 0.622(17) 1.188(4) 0.500(10) 0.035 Uiso d PD 0.35 1
C C26 0.9852(8) -0.1697(6) 0.8536(5) 0.0397(15) Uani d DU 1 1
H H26 1.042(5) -0.189(4) 0.793(2) 0.016(14) Uiso d D 1 1
C C27 0.2415(6) 0.5188(5) 0.5231(4) 0.0241(11) Uani d U 1 1
C C28 0.8602(7) 0.6880(5) 1.2856(4) 0.0268(11) Uani d U 1 1

loop_
_atom_site_aniso_label
_atom_site_aniso_U_11
_atom_site_aniso_U_22
_atom_site_aniso_U_33
_atom_site_aniso_U_12
_atom_site_aniso_U_13
_atom_site_aniso_U_23
Cu1 0.0193(4) 0.0219(3) 0.0121(3) -0.0046(2) 0.0078(2) -0.0045(2)
O1 0.029(2) 0.0195(16) 0.0144(17) -0.0054(15) 0.0067(14) -0.0028(13)
O2 0.025(2) 0.0264(17) 0.0173(18) -0.0027(15) 0.0065(15) -0.0011(14)
O3 0.033(2) 0.0251(17) 0.0121(17) -0.0100(16) 0.0039(15) -0.0005(14)
O4 0.0201(19) 0.0293(18) 0.0181(18) -0.0055(15) 0.0093(14) -0.0068(14)
O5A 0.048(4) 0.034(3) 0.023(3) -0.011(3) 0.004(3) 0.000(3)
O5B 0.050(9) 0.027(5) 0.027(6) -0.009(5) 0.014(5) 0.008(5)
O6 0.046(3) 0.037(2) 0.079(4) -0.008(2) -0.008(3) -0.009(2)
O7 0.046(3) 0.038(2) 0.033(2) 0.006(2) -0.015(2) -0.0141(19)
O8 0.062(3) 0.083(4) 0.053(3) 0.043(3) -0.034(3) -0.053(3)
N1 0.015(2) 0.026(2) 0.015(2) -0.0069(16) 0.0081(16) -0.0036(16)
N2 0.023(2) 0.024(2) 0.014(2) -0.0075(17) 0.0065(16) -0.0044(15)
N3 0.038(3) 0.029(2) 0.015(2) -0.008(2) 0.0000(19) -0.0048(17)
N4 0.025(2) 0.031(2) 0.015(2) -0.0040(19) 0.0050(18) -0.0084(18)
C1 0.023(3) 0.025(2) 0.013(2) -0.006(2) 0.0030(19) -0.0040(18)
C2 0.025(3) 0.024(2) 0.016(2) -0.007(2) 0.006(2) -0.0051(19)
C3 0.028(3) 0.029(2) 0.019(3) -0.007(2) 0.006(2) -0.003(2)
C4 0.039(3) 0.033(3) 0.018(3) -0.014(2) 0.010(2) -0.003(2)
C5 0.050(4) 0.029(3) 0.019(3) -0.014(2) 0.006(2) 0.001(2)
C6 0.039(4) 0.027(3) 0.031(3) -0.003(2) 0.002(2) 0.000(2)
C7 0.032(3) 0.029(2) 0.021(3) -0.005(2) 0.011(2) -0.003(2)
C8 0.005(2) 0.024(2) 0.019(2) -0.0007(18) 0.0043(18) -0.0035(18)
C9 0.015(3) 0.024(2) 0.023(3) -0.0026(19) 0.006(2) -0.0065(19)
C10 0.022(3) 0.029(2) 0.027(3) -0.006(2) 0.006(2) -0.003(2)
C11 0.030(3) 0.026(2) 0.041(3) -0.010(2) -0.006(2) 0.004(2)
C12 0.027(3) 0.030(3) 0.042(3) -0.005(2) -0.004(3) -0.011(2)
C13 0.026(3) 0.034(3) 0.031(3) 0.000(2) 0.008(2) -0.016(2)
C14 0.027(3) 0.028(3) 0.026(3) -0.005(2) 0.008(2) -0.006(2)
C15 0.020(3) 0.027(2) 0.018(3) -0.002(2) 0.009(2) -0.007(2)
C16 0.021(3) 0.025(2) 0.020(3) -0.002(2) 0.006(2) -0.005(2)
C17 0.022(3) 0.029(2) 0.011(2) -0.008(2) 0.0121(19) -0.0041(19)
C18 0.030(3) 0.029(2) 0.016(2) -0.007(2) 0.010(2) -0.010(2)
C19 0.022(3) 0.024(2) 0.016(2) -0.001(2) 0.010(2) -0.0061(19)
C20 0.017(3) 0.022(2) 0.016(2) -0.0008(19) 0.0081(19) -0.0033(18)
C21 0.024(3) 0.025(2) 0.018(2) -0.002(2) 0.007(2) -0.0076(19)
C22 0.019(3) 0.030(2) 0.013(2) -0.006(2) 0.0054(19) -0.0025(19)
C23 0.021(3) 0.023(2) 0.014(2) -0.0026(19) 0.0085(19) -0.0035(18)
C24 0.016(3) 0.026(2) 0.015(2) -0.0045(19) 0.0124(19) -0.0042(19)
C25 0.063(5) 0.034(3) 0.024(3) -0.013(3) 0.002(3) 0.001(2)
C26 0.035(4) 0.034(3) 0.052(4) -0.009(3) -0.016(3) -0.003(3)
C27 0.025(3) 0.034(3) 0.012(2) -0.010(2) 0.011(2) -0.007(2)
C28 0.024(3) 0.035(3) 0.018(3) -0.001(2) 0.005(2) -0.010(2)

loop_
_atom_type_symbol
_atom_type_description
_atom_type_scat_dispersion_real
_atom_type_scat_dispersion_imag
_atom_type_scat_source
C C 0.0030 0.0020 'International Tables Vol C Tables 4.2.6.8 and 6.1.1.4'
H H 0.0000 0.0000 'International Tables Vol C Tables 4.2.6.8 and 6.1.1.4'
Cu Cu 0.3200 1.2650 'International Tables Vol C Tables 4.2.6.8 and 6.1.1.4'
N N 0.0060 0.0030 'International Tables Vol C Tables 4.2.6.8 and 6.1.1.4'
O O 0.0110 0.0060 'International Tables Vol C Tables 4.2.6.8 and 6.1.1.4'

loop_
_geom_angle_atom_site_label_1
_geom_angle_atom_site_label_2
_geom_angle_atom_site_label_3
_geom_angle_site_symmetry_3
_geom_angle
O1 Cu1 O4 2_667 87.34(13)
O1 Cu1 N1 . 88.89(15)
O1 Cu1 N2 . 90.93(15)
O3 Cu1 O1 . 150.35(14)
O3 Cu1 O4 2_667 121.93(13)
O3 Cu1 N1 . 88.74(16)
O3 Cu1 N2 . 95.15(16)
N1 Cu1 O4 2_667 85.80(14)
N2 Cu1 O4 2_667 86.58(15)
N2 Cu1 N1 . 172.37(16)
C1 O1 Cu1 . 108.3(3)
C8 O3 Cu1 . 127.1(3)
C8 O4 Cu1 2_667 148.5(3)
C15 N1 Cu1 . 119.3(3)
C15 N1 C19 . 117.5(4)
C19 N1 Cu1 . 123.1(4)
C20 N2 Cu1 . 118.3(4)
C24 N2 Cu1 . 123.9(3)
C24 N2 C20 . 117.3(4)
C27 N3 H3A . 120.0
C27 N3 H3B . 120.0
H3A N3 H3B . 120.0
C28 N4 H4A . 120.0
C28 N4 H4B . 120.0
H4A N4 H4B . 120.0
O1 C1 C2 . 118.2(4)
O2 C1 O1 . 123.6(5)
O2 C1 C2 . 118.2(4)
C3 C2 C7 . 119.5(5)
C3 C2 C1 . 119.9(5)
C7 C2 C1 . 120.5(4)
C2 C3 H3 . 119.9
C4 C3 C2 . 120.2(5)
C4 C3 H3 . 119.9
C4 C5 C6 . 120.2(5)
C4 C5 C25 . 118.8(5)
C6 C5 C25 . 121.0(6)
C3 C4 C5 . 120.3(5)
C3 C4 H4 . 119.9
C5 C4 H4 . 119.9
C5 C6 H6 . 120.5
C7 C6 C5 . 119.0(5)
C7 C6 H6 . 120.5
C2 C7 H7 . 119.6
C6 C7 C2 . 120.8(5)
C6 C7 H7 . 119.6
O3 C8 C9 . 116.7(4)
O4 C8 O3 . 125.1(5)
O4 C8 C9 . 118.2(4)
C10 C9 C8 . 120.2(4)
C10 C9 C14 . 119.8(5)
C14 C9 C8 . 120.0(5)
C9 C10 C11 . 120.0(5)
C9 C10 H10 . 120.0
C11 C10 H10 . 120.0
C10 C11 C12 . 120.1(5)
C10 C11 H11 . 120.0
C12 C11 H11 . 120.0
C11 C12 C26 . 121.4(6)
C13 C12 C11 . 119.4(5)
C13 C12 C26 . 119.2(5)
C12 C13 C14 . 121.2(5)
C12 C13 H13 . 119.4
C14 C13 H13 . 119.4
C9 C14 H14 . 120.3
C13 C14 C9 . 119.5(5)
C13 C14 H14 . 120.3
N1 C15 C16 . 123.3(4)
N1 C15 H15 . 118.4
C16 C15 H15 . 118.4
C15 C16 C17 . 119.6(5)
C15 C16 H16 . 120.2
C17 C16 H16 . 120.2
C16 C17 C18 . 117.9(5)
C16 C17 C27 . 118.0(5)
C18 C17 C27 . 124.1(4)
C17 C18 H18 . 120.3
C19 C18 C17 . 119.4(4)
C19 C18 H18 . 120.3
N1 C19 C18 . 122.3(5)
N1 C19 H19 . 118.8
C18 C19 H19 . 118.8
N2 C20 C21 . 122.5(5)
N2 C20 H20 . 118.7
C21 C20 H20 . 118.7
C20 C21 C22 . 119.4(5)
C20 C21 H21 . 120.3
C22 C21 H21 . 120.3
C21 C22 C28 . 118.3(5)
C23 C22 C21 . 118.0(5)
C23 C22 C28 . 123.7(5)
C22 C23 H23 . 120.5
C24 C23 C22 . 119.0(5)
C24 C23 H23 . 120.5
N2 C24 C23 . 123.6(5)
N2 C24 H24 . 118.2
C23 C24 H24 . 118.2
O5A C25 O5B . 120.1(8)
O5A C25 C5 . 119.9(6)
O5B C25 C5 . 119.9(8)
O5A C25 H25A . 120(5)
C5 C25 H25A . 118(5)
O5B C25 H25B . 120(5)
C5 C25 H25B . 113(7)
H25A C25 H25B . 127(8)
O6 C26 C12 . 125.3(7)
O6 C26 H26 . 114(3)
C12 C26 H26 . 120(3)
O7 C27 N3 . 123.4(5)
O7 C27 C17 . 119.3(5)
N3 C27 C17 . 117.3(5)
O8 C28 N4 . 123.1(5)
O8 C28 C22 . 120.3(5)
N4 C28 C22 . 116.6(4)

loop_
_geom_bond_atom_site_label_1
_geom_bond_atom_site_label_2
_geom_bond_site_symmetry_2
_geom_bond_distance
_geom_bond_publ_flag
Cu1 O1 . 1.994(3) yes
Cu1 O2 . 2.736(4) yes
Cu1 O3 . 1.949(4) yes
Cu1 O4 2_667 2.242(3) yes
Cu1 N1 . 2.033(4) yes
Cu1 N2 . 2.013(4) yes
O1 C1 . 1.271(6) ?
O2 C1 . 1.259(6) ?
O3 C8 . 1.264(6) ?
O4 C8 . 1.248(6) ?
O4 Cu1 2_667 2.242(3) ?
O5A C25 . 1.299(9) ?
O5A H25B . 0.61(19) ?
O5B C25 . 1.311(11) ?
O5B H25A . 0.43(10) ?
O6 C26 . 1.165(8) ?
O7 C27 . 1.215(7) ?
N1 C15 . 1.338(7) ?
N1 C19 . 1.356(6) ?
N2 C20 . 1.349(6) ?
N2 C24 . 1.336(7) ?
N3 C27 . 1.328(6) ?
N3 H3A . 0.8600 ?
N3 H3B . 0.8600 ?
N4 C28 . 1.312(7) ?
N4 H4A . 0.8600 ?
N4 H4B . 0.8600 ?
C1 C2 . 1.494(7) ?
C3 C4 . 1.374(7) ?
C3 C2 . 1.389(7) ?
C3 H3 . 0.9300 ?
C4 H4 . 0.9300 ?
C5 C4 . 1.391(8) ?
C5 C25 . 1.479(8) ?
C6 C5 . 1.398(8) ?
C6 H6 . 0.9300 ?
C7 C2 . 1.395(7) ?
C7 C6 . 1.382(8) ?
C7 H7 . 0.9300 ?
C8 C9 . 1.506(7) ?
C9 C10 . 1.378(7) ?
C9 C14 . 1.395(7) ?
C10 H10 . 0.9300 ?
C11 C10 . 1.390(7) ?
C11 C12 . 1.395(8) ?
C11 H11 . 0.9300 ?
C12 C13 . 1.366(9) ?
C13 H13 . 0.9300 ?
C14 C13 . 1.384(7) ?
C14 H14 . 0.9300 ?
C15 C16 . 1.367(7) ?
C15 H15 . 0.9300 ?
C16 H16 . 0.9300 ?
C17 C16 . 1.385(6) ?
C17 C27 . 1.508(7) ?
C18 C17 . 1.388(8) ?
C18 H18 . 0.9300 ?
C19 C18 . 1.379(7) ?
C19 H19 . 0.9300 ?
C20 C21 . 1.371(7) ?
C20 H20 . 0.9300 ?
C21 C22 . 1.392(7) ?
C21 H21 . 0.9300 ?
C22 C28 . 1.511(7) ?
C23 C22 . 1.381(7) ?
C23 C24 . 1.370(7) ?
C23 H23 . 0.9300 ?
C24 H24 . 0.9300 ?
C25 H25A . 0.97(2) ?
C25 H25B . 0.97(2) ?
C26 C12 . 1.487(8) ?
C26 H26 . 0.90(2) ?
C28 O8 . 1.220(6) ?

loop_
_geom_hbond_atom_site_label_D
_geom_hbond_atom_site_label_H
_geom_hbond_atom_site_label_A
_geom_hbond_site_symmetry_A
_geom_hbond_distance_DH
_geom_hbond_distance_HA
_geom_hbond_distance_DA
_geom_hbond_angle_DHA
_geom_hbond_publ_flag
N3 H3A O2 2_666 0.86 2.17 2.997(6) 160 yes
N3 H3B O5A 1_545 0.86 2.27 3.044(9) 149 yes
N4 H4A O7 1_656 0.86 2.06 2.878(6) 158 yes
N4 H4B O2 2_767 0.86 2.10 2.890(6) 152 yes
C3 H3 O7 1_655 0.93 2.52 3.391(7) 155 yes
C6 H6 O8 2_677 0.93 2.44 3.336(9) 162 yes
C18 H18 O5A 1_545 0.93 2.35 3.274(9) 169 yes
C23 H23 O2 2_767 0.93 2.54 3.432(7) 162 yes
C24 H24 O6 2_757 0.93 2.50 3.217(7) 134 yes

loop_
_geom_torsion_atom_site_label_1
_geom_torsion_atom_site_label_2
_geom_torsion_atom_site_label_3
_geom_torsion_atom_site_label_4
_geom_torsion_site_symmetry_1
_geom_torsion
O3 Cu1 O1 C1 . 9.8(5)
O4 Cu1 O1 C1 2_667 -161.5(3)
N1 Cu1 O1 C1 . -75.7(3)
N2 Cu1 O1 C1 . 111.9(3)
O1 Cu1 O3 C8 . 169.2(4)
O4 Cu1 O3 C8 2_667 -21.0(4)
N1 Cu1 O3 C8 . -105.2(4)
N2 Cu1 O3 C8 . 68.2(4)
O1 Cu1 N1 C19 . 132.7(4)
O3 Cu1 N1 C15 . 165.9(4)
O3 Cu1 N1 C19 . -17.7(4)
O4 Cu1 N1 C15 2_667 43.8(4)
O4 Cu1 N1 C19 2_667 -139.9(4)
O1 Cu1 N2 C20 . 39.5(3)
O1 Cu1 N2 C24 . -148.6(4)
O3 Cu1 N2 C20 . -169.5(3)
O3 Cu1 N2 C24 . 2.4(4)
O4 Cu1 N2 C20 2_667 -47.7(3)
O4 Cu1 N2 C24 2_667 124.1(4)
Cu1 O1 C1 O2 . -8.7(6)
Cu1 O1 C1 C2 . 168.4(3)
Cu1 O3 C8 O4 . -11.3(7)
Cu1 O3 C8 C9 . 169.5(3)
Cu1 O4 C8 O3 2_667 65.4(8)
Cu1 O4 C8 C9 2_667 -115.4(6)
Cu1 N1 C15 C16 . 176.0(4)
C19 N1 C15 C16 . -0.6(7)
Cu1 N1 C19 C18 . -177.0(4)
C15 N1 C19 C18 . -0.5(7)
Cu1 N2 C20 C21 . 171.6(4)
C24 N2 C20 C21 . -0.8(7)
Cu1 N2 C24 C23 . -172.2(3)
C20 N2 C24 C23 . -0.2(7)
O1 C1 C2 C3 . 175.4(5)
O1 C1 C2 C7 . -9.1(7)
O2 C1 C2 C3 . -7.3(7)
O2 C1 C2 C7 . 168.2(5)
C4 C3 C2 C1 . 174.0(5)
C4 C3 C2 C7 . -1.6(8)
C2 C3 C4 C5 . 0.1(8)
C6 C5 C4 C3 . 0.9(9)
C25 C5 C4 C3 . -175.8(5)
C4 C5 C25 O5A . 177.5(6)
C4 C5 C25 O5B . -4.2(11)
C6 C5 C25 O5A . 0.9(9)
C6 C5 C25 O5B . 179.1(9)
C7 C6 C5 C4 . -0.4(9)
C7 C6 C5 C25 . 176.2(6)
C6 C7 C2 C1 . -173.4(5)
C6 C7 C2 C3 . 2.1(8)
C2 C7 C6 C5 . -1.1(9)
O3 C8 C9 C10 . 178.6(5)
O3 C8 C9 C14 . -2.8(7)
O4 C8 C9 C10 . -0.7(7)
O4 C8 C9 C14 . 177.9(5)
C8 C9 C10 C11 . -179.2(5)
C14 C9 C10 C11 . 2.2(8)
C8 C9 C14 C13 . 179.6(5)
C10 C9 C14 C13 . -1.7(8)
C12 C11 C10 C9 . -1.4(8)
C10 C11 C12 C13 . 0.1(9)
C10 C11 C12 C26 . 178.0(5)
C11 C12 C13 C14 . 0.3(9)
C26 C12 C13 C14 . -177.6(5)
C9 C14 C13 C12 . 0.5(9)
N1 C15 C16 C17 . 1.0(8)
C18 C17 C16 C15 . -0.4(7)
C27 C17 C16 C15 . -177.4(4)
C16 C17 C27 O7 . 12.4(7)
C16 C17 C27 N3 . -169.0(4)
C18 C17 C27 O7 . -164.4(5)
C18 C17 C27 N3 . 14.2(7)
C19 C18 C17 C16 . -0.6(7)
C19 C18 C17 C27 . 176.2(4)
N1 C19 C18 C17 . 1.1(7)
N2 C20 C21 C22 . 1.2(7)
C20 C21 C22 C23 . -0.5(7)
C20 C21 C22 C28 . -179.4(4)
C21 C22 C28 O8 . 15.8(8)
C21 C22 C28 N4 . -163.5(5)
C23 C22 C28 O8 . -163.0(6)
C23 C22 C28 N4 . 17.6(7)
C24 C23 C22 C21 . -0.5(7)
C24 C23 C22 C28 . 178.3(4)
C22 C23 C24 N2 . 0.9(7)
O6 C26 C12 C11 . -2.0(10)
O6 C26 C12 C13 . 175.9(6)
